data_4020242
loop_
_publ_author_name
'M.G. Davlieva'
'S.V. Lindeman'
'I.S. Neretin'
'J.K. Kochi'

_publ_section_title
;
Isolation, X-ray Structures, and Electronic Spectra of Reactive Intermediates
in Friedel-Crafts Acylations
;
_journal_name_full 'Journal of Organic Chemistry'
_journal_page_first 4013
_journal_page_last 4021
_journal_paper_doi 10.1021/jo0501588
_journal_volume 70
_journal_year 2005
_chemical_formula_moiety 'C14 H8 Cl10 F2 O2 Ti2'
_chemical_formula_sum 'C14 H8 Cl10 F2 O2 Ti2'
_chemical_formula_weight 696.50
_chemical_name_common 'fluorobenzoyl chloride * TiCl4'
_space_group_IT_number 14
_symmetry_cell_setting monoclinic
_symmetry_space_group_name_Hall '-P 2ybc'
_symmetry_space_group_name_H-M 'P 1 21/c 1'
_cell_angle_alpha 90.00
_cell_angle_beta 105.3280(10)
_cell_angle_gamma 90.00
_cell_formula_units_Z 2
_cell_length_a 7.0758(4)
_cell_length_b 18.5263(11)
_cell_length_c 9.3579(5)
_cell_measurement_temperature 123(2)
_cell_volume 1183.08(12)
_diffrn_ambient_temperature 123(2)
_exptl_crystal_density_diffrn 1.955
_cod_original_sg_symbol_H-M 'P 21/c'
_cod_database_code 4020242

loop_
_symmetry_equiv_pos_as_xyz
'x, y, z'
'-x, y+1/2, -z+1/2'
'-x, -y, -z'
'x, -y-1/2, z-1/2'

loop_
_atom_site_aniso_label
_atom_site_aniso_U_11
_atom_site_aniso_U_22
_atom_site_aniso_U_33
_atom_site_aniso_U_23
_atom_site_aniso_U_13
_atom_site_aniso_U_12
Ti1 0.02269(11) 0.01368(10) 0.01973(10) -0.00146(7) 0.00848(9) 0.00003(7)
Cl1 0.02220(13) 0.01923(13) 0.02255(13) 0.00023(10) 0.00932(11) -0.00333(10)
Cl2 0.0377(2) 0.02207(14) 0.02391(14) 0.00258(10) 0.01570(13) 0.00267(12)
Cl3 0.02420(15) 0.0277(2) 0.0293(2) -0.00290(12) 0.00518(12) -0.00206(11)
Cl4 0.0337(2) 0.01579(13) 0.03007(15) -0.00360(10) 0.01334(13) 0.00205(11)
Cl5 0.0277(2) 0.02263(14) 0.0360(2) -0.00125(12) 0.01749(14) -0.00519(11)
O1 0.0275(4) 0.0149(4) 0.0251(4) -0.0014(3) 0.0112(4) 0.0007(3)
F1 0.0364(5) 0.0411(5) 0.0513(6) -0.0086(4) 0.0246(5) 0.0101(4)
C1 0.0196(5) 0.0148(5) 0.0200(5) -0.0008(4) 0.0050(4) -0.0003(4)
C2 0.0239(6) 0.0171(5) 0.0280(6) -0.0010(4) 0.0088(5) -0.0019(4)
C3 0.0251(6) 0.0270(6) 0.0313(6) -0.0022(5) 0.0132(6) -0.0035(5)
C4 0.0233(6) 0.0273(6) 0.0287(6) -0.0058(5) 0.0083(5) 0.0051(5)
C5 0.0298(6) 0.0176(5) 0.0308(6) -0.0020(5) 0.0075(5) 0.0048(5)
C6 0.0269(6) 0.0148(5) 0.0245(5) -0.0006(4) 0.0084(5) -0.0007(4)
C7 0.0197(5) 0.0159(5) 0.0194(5) 0.0008(4) 0.0054(4) -0.0009(4)

loop_
_atom_site_label
_atom_site_type_symbol
_atom_site_fract_x
_atom_site_fract_y
_atom_site_fract_z
_atom_site_U_iso_or_equiv
_atom_site_thermal_displace_type
_atom_site_occupancy
_atom_site_calc_flag
_atom_site_refinement_flags
_atom_site_disorder_group
Ti1 Ti 0.35587(3) 0.504346(11) 0.79653(2) 0.01815(6) Uani 1 d . .
Cl1 Cl 0.32075(4) 0.46461(2) 1.04361(3) 0.02068(7) Uani 1 d . .
Cl2 Cl 0.42110(5) 0.56111(2) 0.60990(3) 0.02646(8) Uani 1 d . .
Cl3 Cl 0.03577(5) 0.48569(2) 0.70743(4) 0.02742(8) Uani 1 d . .
Cl4 Cl 0.45852(5) 0.39557(2) 0.74968(4) 0.02559(8) Uani 1 d . .
Cl5 Cl 0.46374(5) 0.71608(2) 0.83578(4) 0.02703(8) Uani 1 d . .
O1 O 0.27564(14) 0.60365(5) 0.87856(10) 0.0217(2) Uani 1 d . .
F1 F -0.22331(14) 0.81209(5) 1.15349(12) 0.0404(2) Uani 1 d . .
C1 C 0.1610(2) 0.70926(6) 0.96580(13) 0.0181(2) Uani 1 d . .
C2 C 0.0434(2) 0.66906(7) 1.03565(15) 0.0226(2) Uani 1 d . .
C3 C -0.0855(2) 0.70382(8) 1.1002(2) 0.0267(3) Uani 1 d . .
C4 C -0.0960(2) 0.77833(8) 1.0914(2) 0.0262(3) Uani 1 d . .
C5 C 0.0167(2) 0.81973(7) 1.0237(2) 0.0262(3) Uani 1 d . .
C6 C 0.1489(2) 0.78469(6) 0.96130(14) 0.0218(2) Uani 1 d . .
C7 C 0.2887(2) 0.66887(6) 0.89608(13) 0.0183(2) Uani 1 d . .
H2 H 0.0568(26) 0.6166(11) 1.0405(20) 0.035(5) Uiso 1 d . .
H3 H -0.1568(29) 0.6769(11) 1.1487(22) 0.039(5) Uiso 1 d . .
H5 H 0.0004(29) 0.8688(13) 1.0233(24) 0.051(6) Uiso 1 d . .
H6 H 0.2208(29) 0.8099(11) 0.9107(22) 0.041(5) Uiso 1 d . .

loop_
_geom_bond_atom_site_label_1
_geom_bond_atom_site_label_2
_geom_bond_distance
_geom_bond_site_symmetry_2
_geom_bond_publ_flag
Ti1 O1 2.1276(9) . ?
Ti1 Cl2 2.1899(4) . ?
Ti1 Cl3 2.2241(4) . ?
Ti1 Cl4 2.2246(4) . ?
Ti1 Cl1 2.4484(4) 3_667 ?
Ti1 Cl1 2.5008(4) . ?
Cl1 Ti1 2.4484(4) 3_667 ?
Cl5 C7 1.7286(13) . ?
O1 C7 1.2195(14) . ?
F1 C4 1.348(2) . ?
C1 C6 1.400(2) . ?
C1 C2 1.401(2) . ?
C1 C7 1.453(2) . ?
C2 C3 1.380(2) . ?
C2 H2 0.98(2) . ?
C3 C4 1.384(2) . ?
C3 H3 0.91(2) . ?
C4 C5 1.376(2) . ?
C5 C6 1.388(2) . ?
C5 H5 0.92(2) . ?
C6 H6 0.91(2) . ?
